data_4117099
loop_
_publ_author_name
'Benson M. Kariuki'
'Kenneth D. M. Harris'
'Douglas Philp'
'James M. A. Robinson'

_publ_section_title
;
 A Triphenylphoshine Oxide-Water Aggregate Facilitates an Exceptionally
 Short C-H...O Hydrogen Bond
;
_journal_name_full 'Journal of the American Chemical Society'
_journal_page_first 12679
_journal_page_last 12680
_journal_paper_doi 10.1021/ja973506z
_journal_volume 119
_journal_year 1997
_chemical_formula_sum 'C82 H70 O6 P4'
_chemical_formula_weight 1275.26
_chemical_name_common 'Tetrakis(triphenylphosphine oxide)-diethynylbenzene-bis(water) clathrate'
_chemical_name_systematic
;
 ?
;
_space_group_IT_number 2
_symmetry_cell_setting triclinic
_symmetry_space_group_name_Hall '-P 1'
_symmetry_space_group_name_H-M 'P -1'
_atom_sites_solution_hydrogens geom
_atom_sites_solution_primary direct
_atom_sites_solution_secondary difmap
_audit_creation_method SHELXL
_cell_angle_alpha 101.143(3)
_cell_angle_beta 102.256(4)
_cell_angle_gamma 86.064(2)
_cell_formula_units_Z 1
_cell_length_a 9.7929(8)
_cell_length_b 20.9698(15)
_cell_length_c 8.8836(6)
_cell_measurement_reflns_used 5311
_cell_measurement_temperature 296(2)
_cell_measurement_theta_max 25.27
_cell_measurement_theta_min 1.41
_cell_volume 1748.4(2)
_computing_cell_refinement 'R-Axis II software (Rigaku Corporation,1994)'
_computing_data_collection 'R-Axis II software (Rigaku Corporation,1994)'
_computing_data_reduction 'TEXSAN (Molecular Structure Corporation,1993)'
_computing_publication_material 'SHELXL-92 (Sheldrick, 1993)'
_computing_structure_refinement 'SHELXL-93 (Sheldrick, 1993)'
_computing_structure_solution 'TEXSAN (Molecular Structure Corporation,1993)'
_diffrn_ambient_temperature 296(2)
_diffrn_measurement_device 'Rigaku R-Axis II area detector'
_diffrn_measurement_method 'Image plate scans'
_diffrn_radiation_monochromator graphite
_diffrn_radiation_source 'Rotating anode'
_diffrn_radiation_type MoK\a
_diffrn_radiation_wavelength 0.71069
_diffrn_reflns_av_R_equivalents 0.0320
_diffrn_reflns_av_sigmaI/netI 0.0326
_diffrn_reflns_limit_h_max 10
_diffrn_reflns_limit_h_min -11
_diffrn_reflns_limit_k_max 25
_diffrn_reflns_limit_k_min -25
_diffrn_reflns_limit_l_max 10
_diffrn_reflns_limit_l_min -10
_diffrn_reflns_number 10456
_diffrn_reflns_theta_max 25.18
_diffrn_reflns_theta_min 0.99
_exptl_absorpt_coefficient_mu 0.161
_exptl_absorpt_correction_type none
_exptl_crystal_colour Colourless
_exptl_crystal_density_diffrn 1.211
_exptl_crystal_description 'Transparent plates'
_exptl_crystal_F_000 670
_exptl_crystal_size_max 0.40
_exptl_crystal_size_mid 0.30
_exptl_crystal_size_min 0.20
_refine_diff_density_max 0.188
_refine_diff_density_min -0.249
_refine_diff_density_rms 0.028
_refine_ls_extinction_method none
_refine_ls_goodness_of_fit_all 1.126
_refine_ls_goodness_of_fit_obs 1.135
_refine_ls_matrix_type full
_refine_ls_number_parameters 421
_refine_ls_number_reflns 5626
_refine_ls_number_restraints 0
_refine_ls_restrained_S_all 1.126
_refine_ls_restrained_S_obs 1.135
_refine_ls_R_factor_all 0.0514
_refine_ls_R_factor_obs 0.0480
_refine_ls_shift/esd_max -0.003
_refine_ls_shift/esd_mean 0.000
_refine_ls_structure_factor_coef Fsqd
_refine_ls_weighting_details 'w=1/[\s^2^(Fo^2^)+(0.0374P)^2^+0.4925P] where P=(Fo^2^+2Fc^2^)/3'
_refine_ls_weighting_scheme calc
_refine_ls_wR_factor_all 0.1141
_refine_ls_wR_factor_obs 0.1115
_reflns_number_observed 5311
_reflns_number_total 5626
_reflns_observed_criterion >2sigma(I)
_cod_data_source_file ja973506z.cif
_cod_data_source_block TPPO_diethynylbenzene_hydrate
_cod_depositor_comments
;
The following automatic conversions were performed:

'_refine_ls_weighting_scheme' value 'calc
w=1/[\s^2^(Fo^2^)+(0.0374P)^2^+0.4925P] where P=(Fo^2^+2Fc^2^)/3' was
changed to 'calc'. New tag '_refine_ls_weighting_details' was
created. The value of the new tag was set to
'w=1/[\s^2^(Fo^2^)+(0.0374P)^2^+0.4925P] where P=(Fo^2^+2Fc^2^)/3'.

Automatic conversion script
Id: cif_fix_values 3143 2015-03-26 13:38:13Z robertas 
;
_cod_database_code 4117099

loop_
_symmetry_equiv_pos_as_xyz
'x, y, z'
'-x, -y, -z'

loop_
_atom_site_aniso_label
_atom_site_aniso_U_11
_atom_site_aniso_U_22
_atom_site_aniso_U_33
_atom_site_aniso_U_23
_atom_site_aniso_U_13
_atom_site_aniso_U_12
P1 0.0652(3) 0.0490(3) 0.0638(3) 0.0177(2) 0.0093(3) 0.0051(2)
P2 0.0524(3) 0.0537(3) 0.0471(3) 0.0141(2) 0.0038(2) 0.0041(2)
O1 0.0857(11) 0.0639(10) 0.0907(11) 0.0343(9) 0.0014(9) 0.0111(8)
O2 0.0656(9) 0.0691(10) 0.0702(9) 0.0225(8) -0.0050(7) 0.0144(7)
O3 0.0815(12) 0.0947(15) 0.132(2) 0.0485(13) 0.0102(12) 0.0064(11)
C1 0.0708(13) 0.0471(11) 0.0613(12) 0.0106(9) 0.0150(10) 0.0000(9)
C2 0.092(2) 0.088(2) 0.074(2) 0.0254(14) 0.0212(14) -0.0091(14)
C3 0.099(2) 0.104(2) 0.103(2) 0.030(2) 0.040(2) -0.019(2)
C4 0.077(2) 0.076(2) 0.114(2) 0.006(2) 0.030(2) -0.0115(14)
C5 0.071(2) 0.082(2) 0.087(2) 0.0039(14) 0.0076(14) -0.0017(13)
C6 0.0718(14) 0.0715(15) 0.0700(14) 0.0142(12) 0.0155(12) -0.0019(12)
C7 0.0556(11) 0.0525(11) 0.0696(13) 0.0104(10) 0.0124(10) -0.0002(9)
C8 0.0654(13) 0.0569(13) 0.096(2) 0.0076(12) 0.0236(13) 0.0051(11)
C9 0.076(2) 0.082(2) 0.106(2) -0.009(2) 0.038(2) 0.0037(14)
C10 0.089(2) 0.104(2) 0.083(2) 0.005(2) 0.037(2) -0.005(2)
C11 0.102(2) 0.095(2) 0.082(2) 0.027(2) 0.037(2) 0.008(2)
C12 0.085(2) 0.0678(14) 0.0737(14) 0.0166(12) 0.0286(13) 0.0137(12)
C13 0.0659(12) 0.0574(12) 0.0560(11) 0.0141(9) 0.0142(10) -0.0013(10)
C14 0.0743(15) 0.072(2) 0.080(2) 0.0162(13) 0.0069(13) -0.0029(12)
C15 0.087(2) 0.090(2) 0.087(2) 0.001(2) 0.0076(15) -0.022(2)
C16 0.103(2) 0.068(2) 0.095(2) -0.0100(14) 0.033(2) -0.017(2)
C17 0.095(2) 0.0608(15) 0.099(2) 0.0007(13) 0.027(2) 0.0062(13)
C18 0.0762(15) 0.0588(13) 0.0779(15) 0.0061(11) 0.0109(13) 0.0045(11)
C19 0.0474(10) 0.0561(11) 0.0520(10) 0.0131(9) 0.0124(9) 0.0069(8)
C20 0.0555(12) 0.089(2) 0.0498(11) 0.0132(11) 0.0109(10) -0.0010(11)
C21 0.0753(15) 0.090(2) 0.0481(11) 0.0113(11) 0.0070(11) -0.0020(13)
C22 0.101(2) 0.103(2) 0.0546(13) 0.0220(13) 0.0294(14) 0.010(2)
C23 0.080(2) 0.186(4) 0.082(2) 0.051(2) 0.044(2) 0.014(2)
C24 0.0518(12) 0.143(3) 0.077(2) 0.041(2) 0.0169(12) 0.0009(14)
C25 0.0647(12) 0.0552(11) 0.0383(9) 0.0123(8) 0.0076(9) -0.0022(9)
C26 0.0722(13) 0.0632(13) 0.0610(12) 0.0145(10) 0.0202(11) -0.0056(11)
C27 0.080(2) 0.090(2) 0.083(2) 0.0145(14) 0.0373(14) -0.0088(14)
C28 0.093(2) 0.106(2) 0.076(2) 0.014(2) 0.0315(15) -0.032(2)
C29 0.113(2) 0.074(2) 0.082(2) 0.0083(14) 0.026(2) -0.033(2)
C30 0.087(2) 0.0605(13) 0.0731(14) 0.0072(11) 0.0230(13) -0.0083(12)
C31 0.0444(9) 0.0560(11) 0.0548(11) 0.0131(9) 0.0062(8) -0.0019(8)
C32 0.0595(12) 0.0611(13) 0.0706(13) 0.0196(11) -0.0032(11) -0.0037(10)
C33 0.0615(13) 0.0580(14) 0.109(2) 0.0244(13) 0.0024(13) -0.0033(11)
C34 0.0564(13) 0.0574(13) 0.112(2) -0.0004(14) 0.0232(14) -0.0093(10)
C35 0.0623(13) 0.076(2) 0.0702(14) -0.0057(12) 0.0242(11) -0.0177(11)
C36 0.0603(12) 0.0670(13) 0.0574(12) 0.0121(10) 0.0139(10) -0.0086(10)
C41 0.103(2) 0.087(2) 0.127(3) 0.028(2) 0.010(2) -0.003(2)
C40 0.093(2) 0.084(2) 0.100(2) 0.031(2) 0.008(2) 0.004(2)
C39 0.080(2) 0.073(2) 0.084(2) 0.0313(14) 0.0081(14) 0.0092(13)
C38 0.099(2) 0.082(2) 0.081(2) 0.0219(14) 0.022(2) 0.008(2)
C37 0.092(2) 0.092(2) 0.090(2) 0.030(2) 0.030(2) 0.005(2)

loop_
_atom_site_label
_atom_site_type_symbol
_atom_site_fract_x
_atom_site_fract_y
_atom_site_fract_z
_atom_site_U_iso_or_equiv
_atom_site_thermal_displace_type
_atom_site_occupancy
_atom_site_calc_flag
_atom_site_refinement_flags
P1 P 0.27390(6) 0.83175(3) 0.39979(7) 0.0592(2) Uani 1 d .
P2 P -0.27409(5) 0.58845(2) -0.15166(6) 0.0516(2) Uani 1 d .
O1 O 0.3573(2) 0.78604(8) 0.4943(2) 0.0805(5) Uani 1 d .
O2 O -0.3974(2) 0.62604(7) -0.2229(2) 0.0706(4) Uani 1 d .
O3 O 0.3957(2) 0.27226(11) 0.3838(3) 0.1013(7) Uani 1 d .
H42 H 0.4160(33) 0.3031(16) 0.3247(37) 0.122 Uiso 1 d .
H43 H 0.4804(35) 0.2582(16) 0.4219(39) 0.122 Uiso 1 d .
C1 C 0.0901(2) 0.81631(10) 0.3643(2) 0.0595(5) Uani 1 d .
C2 C 0.0423(3) 0.79481(13) 0.4817(3) 0.0823(7) Uani 1 d .
H2 H 0.1042(3) 0.79042(13) 0.5744(3) 0.099 Uiso 1 calc R
C3 C -0.0958(3) 0.7800(2) 0.4620(4) 0.0966(9) Uani 1 d .
H3 H -0.1260(3) 0.7654(2) 0.5415(4) 0.116 Uiso 1 calc R
C4 C -0.1885(3) 0.78627(13) 0.3279(4) 0.0883(8) Uani 1 d .
H4 H -0.2817(3) 0.77623(13) 0.3159(4) 0.106 Uiso 1 calc R
C5 C -0.1439(3) 0.80741(13) 0.2112(3) 0.0830(7) Uani 1 d .
H5 H -0.2072(3) 0.81196(13) 0.1195(3) 0.100 Uiso 1 calc R
C6 C -0.0051(2) 0.82219(12) 0.2278(3) 0.0708(6) Uani 1 d .
H6 H 0.0242(2) 0.83612(12) 0.1469(3) 0.085 Uiso 1 calc R
C7 C 0.3230(2) 0.82578(10) 0.2130(3) 0.0594(5) Uani 1 d .
C8 C 0.4005(2) 0.77101(11) 0.1620(3) 0.0729(6) Uani 1 d .
H8 H 0.4252(2) 0.73914(11) 0.2233(3) 0.087 Uiso 1 calc R
C9 C 0.4412(3) 0.76395(14) 0.0192(4) 0.0890(8) Uani 1 d .
H9 H 0.4933(3) 0.72725(14) -0.0144(4) 0.107 Uiso 1 calc R
C10 C 0.4057(3) 0.8101(2) -0.0724(3) 0.0902(8) Uani 1 d .
H10 H 0.4325(3) 0.8045(2) -0.1685(3) 0.108 Uiso 1 calc R
C11 C 0.3300(3) 0.86473(15) -0.0222(3) 0.0894(8) Uani 1 d .
H11 H 0.3064(3) 0.89640(15) -0.0843(3) 0.107 Uiso 1 calc R
C12 C 0.2891(3) 0.87287(12) 0.1193(3) 0.0737(6) Uani 1 d .
H12 H 0.2384(3) 0.91015(12) 0.1525(3) 0.088 Uiso 1 calc R
C13 C 0.2988(2) 0.91468(10) 0.4997(2) 0.0590(5) Uani 1 d .
C14 C 0.4224(3) 0.92823(12) 0.6081(3) 0.0763(6) Uani 1 d .
H14 H 0.4873(3) 0.89484(12) 0.6282(3) 0.092 Uiso 1 calc R
C15 C 0.4499(3) 0.99114(15) 0.6867(3) 0.0906(8) Uani 1 d .
H15 H 0.5330(3) 0.99985(15) 0.7594(3) 0.109 Uiso 1 calc R
C16 C 0.3556(3) 1.04039(14) 0.6578(3) 0.0894(8) Uani 1 d .
H16 H 0.3747(3) 1.08262(14) 0.7107(3) 0.107 Uiso 1 calc R
C17 C 0.2330(3) 1.02793(12) 0.5512(3) 0.0863(8) Uani 1 d .
H17 H 0.1693(3) 1.06177(12) 0.5312(3) 0.104 Uiso 1 calc R
C18 C 0.2036(3) 0.96523(11) 0.4733(3) 0.0729(6) Uani 1 d .
H18 H 0.1192(3) 0.95691(11) 0.4026(3) 0.087 Uiso 1 calc R
C19 C -0.2558(2) 0.59635(9) 0.0562(2) 0.0514(4) Uani 1 d .
C20 C -0.1280(2) 0.60230(12) 0.1584(2) 0.0648(6) Uani 1 d .
H20 H -0.0471(2) 0.60234(12) 0.1193(2) 0.078 Uiso 1 calc R
C21 C -0.1183(3) 0.60818(12) 0.3175(2) 0.0723(6) Uani 1 d .
H21 H -0.0313(3) 0.61136(12) 0.3849(2) 0.087 Uiso 1 calc R
C22 C -0.2361(3) 0.60932(14) 0.3753(3) 0.0837(7) Uani 1 d .
H22 H -0.2300(3) 0.61381(14) 0.4827(3) 0.100 Uiso 1 calc R
C23 C -0.3622(3) 0.6039(2) 0.2771(3) 0.1091(11) Uani 1 d .
H23 H -0.4424(3) 0.6048(2) 0.3178(3) 0.131 Uiso 1 calc R
C24 C -0.3739(2) 0.5972(2) 0.1177(3) 0.0876(8) Uani 1 d .
H24 H -0.4615(2) 0.5932(2) 0.0516(3) 0.105 Uiso 1 calc R
C25 C -0.1106(2) 0.61383(10) -0.1808(2) 0.0526(5) Uani 1 d .
C26 C -0.0113(2) 0.57060(11) -0.2356(2) 0.0639(5) Uani 1 d .
H26 H -0.0280(2) 0.52630(11) -0.2593(2) 0.077 Uiso 1 calc R
C27 C 0.1126(3) 0.59258(14) -0.2554(3) 0.0811(7) Uani 1 d .
H27 H 0.1784(3) 0.56302(14) -0.2928(3) 0.097 Uiso 1 calc R
C28 C 0.1389(3) 0.6576(2) -0.2204(3) 0.0885(8) Uani 1 d .
H28 H 0.2224(3) 0.6721(2) -0.2335(3) 0.106 Uiso 1 calc R
C29 C 0.0422(3) 0.70108(14) -0.1661(3) 0.0881(8) Uani 1 d .
H29 H 0.0601(3) 0.74526(14) -0.1420(3) 0.106 Uiso 1 calc R
C30 C -0.0826(3) 0.67957(11) -0.1469(3) 0.0730(6) Uani 1 d .
H30 H -0.1482(3) 0.70954(11) -0.1108(3) 0.088 Uiso 1 calc R
C31 C -0.2830(2) 0.50280(10) -0.2320(2) 0.0519(4) Uani 1 d .
C32 C -0.2401(2) 0.45504(11) -0.1425(3) 0.0651(6) Uani 1 d .
H32 H -0.2093(2) 0.46675(11) -0.0347(3) 0.078 Uiso 1 calc R
C33 C -0.2428(2) 0.39021(11) -0.2122(3) 0.0770(7) Uani 1 d .
H33 H -0.2127(2) 0.35850(11) -0.1514(3) 0.092 Uiso 1 calc R
C34 C -0.2895(2) 0.37248(12) -0.3702(3) 0.0763(7) Uani 1 d .
H34 H -0.2904(2) 0.32874(12) -0.4166(3) 0.092 Uiso 1 calc R
C35 C -0.3352(2) 0.41891(12) -0.4607(3) 0.0696(6) Uani 1 d .
H35 H -0.3687(2) 0.40651(12) -0.5679(3) 0.084 Uiso 1 calc R
C36 C -0.3315(2) 0.48400(11) -0.3928(2) 0.0608(5) Uani 1 d .
H36 H -0.3614(2) 0.51538(11) -0.4546(2) 0.073 Uiso 1 calc R
C41 C -0.2413(4) 0.8476(2) -0.2033(4) 0.1066(10) Uani 1 d .
H41 H -0.2962(4) 0.8118(2) -0.2503(4) 0.128 Uiso 1 calc R
C40 C -0.1720(3) 0.8928(2) -0.1438(4) 0.0921(8) Uani 1 d .
C39 C -0.0855(3) 0.94741(13) -0.0713(3) 0.0790(7) Uani 1 d .
C38 C 0.0158(3) 0.96449(14) -0.1420(3) 0.0862(7) Uani 1 d .
H38 H 0.0274(3) 0.94051(14) -0.2384(3) 0.103 Uiso 1 calc R
C37 C -0.0994(3) 0.98384(15) 0.0726(3) 0.0883(8) Uani 1 d .
H37 H -0.1665(3) 0.97304(15) 0.1228(3) 0.106 Uiso 1 calc R

loop_
_atom_type_symbol
_atom_type_description
_atom_type_scat_dispersion_real
_atom_type_scat_dispersion_imag
_atom_type_scat_source
C C 0.0033 0.0016 'International Tables Vol C Tables 4.2.6.8 and 6.1.1.4'
H H 0.0000 0.0000 'International Tables Vol C Tables 4.2.6.8 and 6.1.1.4'
O O 0.0106 0.0060 'International Tables Vol C Tables 4.2.6.8 and 6.1.1.4'
P P 0.1023 0.0942 'International Tables Vol C Tables 4.2.6.8 and 6.1.1.4'

loop_
_geom_angle_atom_site_label_1
_geom_angle_atom_site_label_2
_geom_angle_atom_site_label_3
_geom_angle
_geom_angle_site_symmetry_1
O1 P1 C13 110.97(10) .
O1 P1 C1 110.92(10) .
C13 P1 C1 107.68(10) .
O1 P1 C7 112.06(10) .
C13 P1 C7 106.90(9) .
C1 P1 C7 108.11(10) .
O2 P2 C19 112.52(9) .
O2 P2 C31 112.38(9) .
C19 P2 C31 106.72(9) .
O2 P2 C25 113.06(9) .
C19 P2 C25 105.73(9) .
C31 P2 C25 105.87(9) .
H42 O3 H43 101.2(28) .
C6 C1 C2 118.0(2) .
C6 C1 P1 125.1(2) .
C2 C1 P1 116.9(2) .
C3 C2 C1 120.6(3) .
C3 C2 H2 119.7(2) .
C1 C2 H2 119.68(15) .
C4 C3 C2 120.9(3) .
C4 C3 H3 119.6(2) .
C2 C3 H3 119.6(2) .
C3 C4 C5 119.5(3) .
C3 C4 H4 120.2(2) .
C5 C4 H4 120.2(2) .
C4 C5 C6 120.7(3) .
C4 C5 H5 119.7(2) .
C6 C5 H5 119.7(2) .
C1 C6 C5 120.3(2) .
C1 C6 H6 119.85(13) .
C5 C6 H6 119.8(2) .
C8 C7 C12 118.7(2) .
C8 C7 P1 117.4(2) .
C12 C7 P1 123.9(2) .
C9 C8 C7 119.8(2) .
C9 C8 H8 120.1(2) .
C7 C8 H8 120.10(14) .
C10 C9 C8 120.9(2) .
C10 C9 H9 119.6(2) .
C8 C9 H9 119.6(2) .
C9 C10 C11 119.7(3) .
C9 C10 H10 120.1(2) .
C11 C10 H10 120.1(2) .
C10 C11 C12 120.4(3) .
C10 C11 H11 119.8(2) .
C12 C11 H11 119.8(2) .
C11 C12 C7 120.5(2) .
C11 C12 H12 119.8(2) .
C7 C12 H12 119.75(13) .
C18 C13 C14 118.6(2) .
C18 C13 P1 124.2(2) .
C14 C13 P1 117.3(2) .
C15 C14 C13 120.4(2) .
C15 C14 H14 119.8(2) .
C13 C14 H14 119.82(14) .
C16 C15 C14 120.2(3) .
C16 C15 H15 119.9(2) .
C14 C15 H15 119.9(2) .
C15 C16 C17 120.2(3) .
C15 C16 H16 119.9(2) .
C17 C16 H16 119.9(2) .
C16 C17 C18 120.1(3) .
C16 C17 H17 119.9(2) .
C18 C17 H17 119.9(2) .
C17 C18 C13 120.5(2) .
C17 C18 H18 119.8(2) .
C13 C18 H18 119.77(14) .
C24 C19 C20 118.2(2) .
C24 C19 P2 119.1(2) .
C20 C19 P2 122.78(15) .
C21 C20 C19 121.0(2) .
C21 C20 H20 119.49(14) .
C19 C20 H20 119.49(12) .
C22 C21 C20 119.7(2) .
C22 C21 H21 120.14(15) .
C20 C21 H21 120.14(14) .
C23 C22 C21 120.0(2) .
C23 C22 H22 119.98(15) .
C21 C22 H22 119.98(14) .
C22 C23 C24 121.1(2) .
C22 C23 H23 119.46(15) .
C24 C23 H23 119.5(2) .
C23 C24 C19 120.0(2) .
C23 C24 H24 120.0(2) .
C19 C24 H24 120.02(13) .
C26 C25 C30 118.2(2) .
C26 C25 P2 123.0(2) .
C30 C25 P2 118.8(2) .
C25 C26 C27 120.7(2) .
C25 C26 H26 119.65(12) .
C27 C26 H26 119.6(2) .
C28 C27 C26 120.3(3) .
C28 C27 H27 119.9(2) .
C26 C27 H27 119.9(2) .
C29 C28 C27 119.9(2) .
C29 C28 H28 120.0(2) .
C27 C28 H28 120.0(2) .
C28 C29 C30 120.2(2) .
C28 C29 H29 119.9(2) .
C30 C29 H29 119.9(2) .
C29 C30 C25 120.7(3) .
C29 C30 H30 119.7(2) .
C25 C30 H30 119.66(14) .
C32 C31 C36 118.7(2) .
C32 C31 P2 123.2(2) .
C36 C31 P2 118.1(2) .
C33 C32 C31 120.4(2) .
C33 C32 H32 119.78(15) .
C31 C32 H32 119.78(12) .
C34 C33 C32 120.2(2) .
C34 C33 H33 119.89(15) .
C32 C33 H33 119.89(15) .
C33 C34 C35 120.3(2) .
C33 C34 H34 119.84(15) .
C35 C34 H34 119.84(15) .
C34 C35 C36 120.1(2) .
C34 C35 H35 119.96(15) .
C36 C35 H35 119.96(14) .
C35 C36 C31 120.2(2) .
C35 C36 H36 119.91(14) .
C31 C36 H36 119.91(13) .
C40 C41 H41 180.0(12) .
C41 C40 C39 179.2(3) .
C38 C39 C37 118.0(3) .
C38 C39 C40 120.8(3) .
C37 C39 C40 121.1(3) .
C37 C38 C39 121.0(3) 2_575
C37 C38 H38 119.5(2) 2_575
C39 C38 H38 119.5(2) .
C38 C37 C39 120.9(3) 2_575
C38 C37 H37 119.5(2) 2_575
C39 C37 H37 119.5(2) .

loop_
_geom_bond_atom_site_label_1
_geom_bond_atom_site_label_2
_geom_bond_distance
_geom_bond_site_symmetry_2
P1 O1 1.4842(15) .
P1 C13 1.800(2) .
P1 C1 1.801(2) .
P1 C7 1.803(2) .
P2 O2 1.4889(14) .
P2 C19 1.793(2) .
P2 C31 1.801(2) .
P2 C25 1.806(2) .
O3 H42 0.96(3) .
O3 H43 0.88(3) .
C1 C6 1.385(3) .
C1 C2 1.389(3) .
C2 C3 1.375(4) .
C2 H2 0.93 .
C3 C4 1.358(4) .
C3 H3 0.93 .
C4 C5 1.364(4) .
C4 H4 0.93 .
C5 C6 1.385(3) .
C5 H5 0.93 .
C6 H6 0.93 .
C7 C8 1.388(3) .
C7 C12 1.391(3) .
C8 C9 1.386(4) .
C8 H8 0.93 .
C9 C10 1.362(4) .
C9 H9 0.93 .
C10 C11 1.374(4) .
C10 H10 0.93 .
C11 C12 1.376(3) .
C11 H11 0.93 .
C12 H12 0.93 .
C13 C18 1.384(3) .
C13 C14 1.386(3) .
C14 C15 1.383(4) .
C14 H14 0.93 .
C15 C16 1.362(4) .
C15 H15 0.93 .
C16 C17 1.368(4) .
C16 H16 0.93 .
C17 C18 1.381(3) .
C17 H17 0.93 .
C18 H18 0.93 .
C19 C24 1.378(3) .
C19 C20 1.378(3) .
C20 C21 1.378(3) .
C20 H20 0.93 .
C21 C22 1.356(3) .
C21 H21 0.93 .
C22 C23 1.350(4) .
C22 H22 0.93 .
C23 C24 1.376(4) .
C23 H23 0.93 .
C24 H24 0.93 .
C25 C26 1.383(3) .
C25 C30 1.387(3) .
C26 C27 1.384(3) .
C26 H26 0.93 .
C27 C28 1.368(4) .
C27 H27 0.93 .
C28 C29 1.366(4) .
C28 H28 0.93 .
C29 C30 1.385(4) .
C29 H29 0.93 .
C30 H30 0.93 .
C31 C32 1.386(3) .
C31 C36 1.393(3) .
C32 C33 1.380(3) .
C32 H32 0.93 .
C33 C34 1.366(4) .
C33 H33 0.93 .
C34 C35 1.373(3) .
C34 H34 0.93 .
C35 C36 1.381(3) .
C35 H35 0.93 .
C36 H36 0.93 .
C41 C40 1.176(4) .
C41 H41 0.93 .
C40 C39 1.435(4) .
C39 C38 1.381(4) .
C39 C37 1.385(4) .
C38 C37 1.369(4) 2_575
C38 H38 0.93 .
C37 C38 1.369(4) 2_575
C37 H37 0.93 .
